data_2013443
loop_
_publ_author_name
'Liang, Kai'
'Li, Yi-Zhi '
'Zheng, He-Gen '
'Xin, Xin-Quan '

_publ_section_title
;<i>cis</i>-[1,4-Bis(diphenylphosphino)butane](\m-tetrathiotungstato)palladium(II)
 <i>N</i>,<i>N</i>'-dimethylformamide hemisolvate hemihydrate
;
_journal_issue 8
_journal_name_full 'Acta Crystallographica Section C'
_journal_page_first m310
_journal_page_last m312
_journal_paper_doi 10.1107/S0108270103013507
_journal_volume 59
_journal_year 2003
_chemical_formula_iupac '[Pd W S4 (C28 H28 P2)], 0.5C3 H7 N1 O1, 0.5H2 O'
_chemical_formula_moiety 'C28 H28 P2 Pd S4 W, 0.5C3 H7 N1 O1, 0.5H2 O'
_chemical_formula_sum 'C29.5 H32.5 N0.5 O P2 Pd S4 W'
_chemical_formula_weight 890.49
_chemical_name_systematic
;
Cis-{[1,4-(diphenylphosphine-P,P')butane]
[\m-(tetrathiotungstate-S,S')]}Pd(II)0.5N,N'-dimethylformamide 0.5hydrate
;
_space_group_IT_number 14
_symmetry_cell_setting monoclinic
_symmetry_space_group_name_Hall '-P 2yn'
_symmetry_space_group_name_H-M 'P 1 21/n 1'
_atom_sites_solution_hydrogens geom
_atom_sites_solution_primary direct
_atom_sites_solution_secondary difmap
_cell_angle_alpha 90.00
_cell_angle_beta 98.440(10)
_cell_angle_gamma 90.00
_cell_formula_units_Z 4
_cell_length_a 9.1780(10)
_cell_length_b 19.566(2)
_cell_length_c 19.705(2)
_cell_measurement_reflns_used 878
_cell_measurement_temperature 293(2)
_cell_measurement_theta_max 18.50
_cell_measurement_theta_min 2.33
_cell_volume 3500.2(6)
_computing_cell_refinement SMART
_computing_data_collection 'SMART (Bruker, 2000)'
_computing_data_reduction 'SAINT (Bruker, 2000)'
_computing_molecular_graphics SHELXTL
_computing_publication_material SHELXTL
_computing_structure_refinement SHELXTL
_computing_structure_solution 'SHELXTL (Bruker, 2000)'
_diffrn_ambient_temperature 293(2)
_diffrn_measured_fraction_theta_full 1.000
_diffrn_measured_fraction_theta_max 1.000
_diffrn_measurement_device_type 'Bruker SMART APEX CCD area-detector'
_diffrn_measurement_method '\f and \w scans'
_diffrn_radiation_monochromator graphite
_diffrn_radiation_source 'sealed tube'
_diffrn_radiation_type MoK\a
_diffrn_radiation_wavelength 0.71073
_diffrn_reflns_av_R_equivalents 0.0325
_diffrn_reflns_av_sigmaI/netI 0.0398
_diffrn_reflns_limit_h_max 10
_diffrn_reflns_limit_h_min -10
_diffrn_reflns_limit_k_max 23
_diffrn_reflns_limit_k_min 0
_diffrn_reflns_limit_l_max 23
_diffrn_reflns_limit_l_min 0
_diffrn_reflns_number 17162
_diffrn_reflns_theta_full 25.00
_diffrn_reflns_theta_max 25.00
_diffrn_reflns_theta_min 2.08
_diffrn_standards_decay_% 0
_diffrn_standards_number 0
_exptl_absorpt_coefficient_mu 4.149
_exptl_absorpt_correction_T_max 0.436
_exptl_absorpt_correction_T_min 0.385
_exptl_absorpt_correction_type multi-scan
_exptl_absorpt_process_details 'SADABS (Bruker, 2000)'
_exptl_crystal_colour yellow
_exptl_crystal_density_diffrn 1.690
_exptl_crystal_density_method 'not measured'
_exptl_crystal_description block
_exptl_crystal_F_000 1740
_exptl_crystal_size_max 0.3
_exptl_crystal_size_mid 0.2
_exptl_crystal_size_min 0.2
_refine_diff_density_max 0.677
_refine_diff_density_min -0.683
_refine_ls_extinction_method none
_refine_ls_goodness_of_fit_ref 1.045
_refine_ls_hydrogen_treatment constr
_refine_ls_matrix_type full
_refine_ls_number_parameters 379
_refine_ls_number_reflns 6153
_refine_ls_number_restraints 0
_refine_ls_restrained_S_all 1.045
_refine_ls_R_factor_all 0.0635
_refine_ls_R_factor_gt 0.0377
_refine_ls_shift/su_max 0.000
_refine_ls_shift/su_mean 0.000
_refine_ls_structure_factor_coef Fsqd
_refine_ls_weighting_details 'calc w=1/[\s^2^(Fo^2^)+(0.06P)^2^+1.99P] where P=(Fo^2^+2Fc^2^)/3'
_refine_ls_weighting_scheme calc
_refine_ls_wR_factor_gt 0.1018
_refine_ls_wR_factor_ref 0.1084
_reflns_number_gt 4371
_reflns_number_total 6153
_reflns_threshold_expression I>2\s(I)
_cod_data_source_file ga1018.cif
_cod_data_source_block I
_cod_depositor_comments
;
The following automatic conversions were performed:
'_symmetry_cell_setting' value 'Monoclinic' changed to 'monoclinic'
according to '/home/saulius/struct/CIF-dictionaries/cif_core.dic'
dictionary named 'cif_core.dic' version 2.4.1 from 2010-06-29.

Automatic conversion script
Id: cif_fix_enum 1527 2010-12-29 10:47:43Z saulius 

The following automatic conversions were performed:

'_symmetry_cell_setting' value 'Monoclinic' changed to 'monoclinic'
according to /home/saulius/struct/CIF-dictionaries/cif_core.dic
dictionary named 'cif_core.dic' version 2.4.1 from 2010-06-29.

Automatic conversion script
Id: cif_fix_values 1715 2011-07-08 13:25:40Z adriana 
;
_cod_original_sg_symbol_H-M 'P 21/n'
_cod_original_formula_sum 'C29.50 H32.50 N0.50 O P2 Pd S4 W'
_cod_database_code 2013443
_cod_database_fobs_code 2013443

loop_
_symmetry_equiv_pos_as_xyz
'x, y, z'
'-x+1/2, y+1/2, -z+1/2'
'-x, -y, -z'
'x-1/2, -y-1/2, z-1/2'

loop_
_atom_site_label
_atom_site_fract_x
_atom_site_fract_y
_atom_site_fract_z
_atom_site_U_iso_or_equiv
_atom_site_adp_type
_atom_site_calc_flag
_atom_site_refinement_flags
_atom_site_occupancy
_atom_site_disorder_assembly
_atom_site_disorder_group
_atom_site_type_symbol
W1 0.28249(3) 0.815464(16) 0.172102(13) 0.04328(12) Uani d . 1 . . W
Pd1 0.41404(6) 0.81484(3) 0.31775(2) 0.03682(15) Uani d . 1 . . Pd
P1 0.5635(2) 0.73783(10) 0.38316(9) 0.0439(5) Uani d . 1 . . P
P2 0.39485(19) 0.88448(9) 0.41084(8) 0.0374(4) Uani d . 1 . . P
S1 0.4477(2) 0.74341(10) 0.22455(9) 0.0528(5) Uani d . 1 . . S
S2 0.2475(2) 0.88932(10) 0.25349(9) 0.0509(5) Uani d . 1 . . S
S3 0.0860(3) 0.76349(17) 0.13437(11) 0.0858(9) Uani d . 1 . . S
S4 0.3627(3) 0.86325(12) 0.08739(10) 0.0640(6) Uani d . 1 . . S
C1 0.7310(9) 0.7126(5) 0.3490(4) 0.060(2) Uani d . 1 . . C
C2 0.7943(10) 0.7548(6) 0.3042(4) 0.079(3) Uani d . 1 . . C
H2 0.7461 0.7946 0.2876 0.095 Uiso calc R 1 . . H
C3 0.9293(10) 0.7378(6) 0.2839(5) 0.082(3) Uani d . 1 . . C
H3 0.9691 0.7653 0.2529 0.098 Uiso calc R 1 . . H
C4 1.0044(12) 0.6794(6) 0.3102(5) 0.087(3) Uani d . 1 . . C
H4 1.0968 0.6686 0.2993 0.105 Uiso calc R 1 . . H
C5 0.9362(10) 0.6377(6) 0.3536(5) 0.084(3) Uani d . 1 . . C
H5 0.9819 0.5970 0.3690 0.101 Uiso calc R 1 . . H
C6 0.7963(10) 0.6553(6) 0.3758(5) 0.079(3) Uani d . 1 . . C
H6 0.7546 0.6284 0.4067 0.094 Uiso calc R 1 . . H
C7 0.4690(9) 0.6596(4) 0.3984(4) 0.055(2) Uani d . 1 . . C
C8 0.4143(10) 0.6201(5) 0.3415(5) 0.073(3) Uani d . 1 . . C
H8 0.4269 0.6346 0.2978 0.088 Uiso calc R 1 . . H
C9 0.3407(10) 0.5588(5) 0.3496(5) 0.076(3) Uani d . 1 . . C
H9 0.3054 0.5316 0.3120 0.091 Uiso calc R 1 . . H
C10 0.3221(10) 0.5398(5) 0.4159(5) 0.074(3) Uani d . 1 . . C
H10 0.2724 0.4995 0.4224 0.089 Uiso calc R 1 . . H
C11 0.3760(11) 0.5797(5) 0.4728(5) 0.079(3) Uani d . 1 . . C
H11 0.3644 0.5668 0.5171 0.095 Uiso calc R 1 . . H
C12 0.4471(10) 0.6389(5) 0.4597(5) 0.069(2) Uani d . 1 . . C
H12 0.4824 0.6666 0.4969 0.083 Uiso calc R 1 . . H
C13 0.3134(8) 0.8411(4) 0.4764(4) 0.052(2) Uani d . 1 . . C
C14 0.2235(8) 0.7844(4) 0.4584(4) 0.054(2) Uani d . 1 . . C
H14 0.2105 0.7679 0.4136 0.064 Uiso calc R 1 . . H
C15 0.1536(9) 0.7530(4) 0.5080(4) 0.058(2) Uani d . 1 . . C
H15 0.0967 0.7142 0.4965 0.070 Uiso calc R 1 . . H
C16 0.1665(9) 0.7771(4) 0.5712(4) 0.055(2) Uani d . 1 . . C
H16 0.1129 0.7567 0.6022 0.067 Uiso calc R 1 . . H
C17 0.2576(9) 0.8321(4) 0.5928(4) 0.058(2) Uani d . 1 . . C
H17 0.2720 0.8461 0.6384 0.069 Uiso calc R 1 . . H
C18 0.3267(8) 0.8655(4) 0.5435(4) 0.055(2) Uani d . 1 . . C
H18 0.3823 0.9046 0.5556 0.066 Uiso calc R 1 . . H
C19 0.2821(9) 0.9613(4) 0.3967(4) 0.055(2) Uani d . 1 . . C
C20 0.1463(9) 0.9654(4) 0.4197(4) 0.057(2) Uani d . 1 . . C
H20 0.1099 0.9290 0.4425 0.069 Uiso calc R 1 . . H
C21 0.0665(9) 1.0259(4) 0.4074(4) 0.059(2) Uani d . 1 . . C
H21 -0.0236 1.0291 0.4235 0.070 Uiso calc R 1 . . H
C22 0.1123(10) 1.0800(4) 0.3736(4) 0.060(2) Uani d . 1 . . C
H22 0.0537 1.1187 0.3655 0.071 Uiso calc R 1 . . H
C23 0.2452(10) 1.0766(4) 0.3518(4) 0.056(2) Uani d . 1 . . C
H23 0.2800 1.1140 0.3298 0.067 Uiso calc R 1 . . H
C24 0.3303(9) 1.0174(4) 0.3620(4) 0.054(2) Uani d . 1 . . C
H24 0.4201 1.0152 0.3455 0.065 Uiso calc R 1 . . H
C25 0.6404(8) 0.7653(4) 0.4697(4) 0.055(2) Uani d . 1 . . C
H25A 0.5613 0.7823 0.4927 0.066 Uiso calc R 1 . . H
H25B 0.6833 0.7260 0.4953 0.066 Uiso calc R 1 . . H
C26 0.7590(9) 0.8213(4) 0.4708(4) 0.060(2) Uani d . 1 . . C
H26A 0.7931 0.8336 0.5182 0.072 Uiso calc R 1 . . H
H26B 0.8423 0.8024 0.4521 0.072 Uiso calc R 1 . . H
C27 0.7107(8) 0.8846(4) 0.4323(4) 0.056(2) Uani d . 1 . . C
H27A 0.6946 0.8734 0.3838 0.068 Uiso calc R 1 . . H
H27B 0.7912 0.9171 0.4396 0.068 Uiso calc R 1 . . H
C28 0.5715(8) 0.9205(4) 0.4493(4) 0.056(2) Uani d . 1 . . C
H28A 0.5748 0.9679 0.4351 0.068 Uiso calc R 1 . . H
H28B 0.5750 0.9202 0.4988 0.068 Uiso calc R 1 . . H
C29 0.632(3) 0.9769(13) 0.2556(15) 0.092(7) Uani d P 0.50 . . C
H29 0.5368 0.9615 0.2420 0.111 Uiso calc PR 0.50 . . H
C30 0.748(2) 0.9269(13) 0.1660(13) 0.108(8) Uani d P 0.50 . . C
H30A 0.6867 0.8869 0.1640 0.129 Uiso d PR 0.50 . . H
H30B 0.8495 0.9136 0.1743 0.129 Uiso d PR 0.50 . . H
H30C 0.7282 0.9511 0.1232 0.129 Uiso d PR 0.50 . . H
C31 0.861(3) 0.9842(13) 0.2487(12) 0.106(8) Uani d P 0.50 . . C
H31A 0.8662 1.0113 0.2895 0.127 Uiso d PR 0.50 . . H
H31B 0.9052 1.0087 0.2147 0.127 Uiso d PR 0.50 . . H
H31C 0.9131 0.9420 0.2592 0.127 Uiso d PR 0.50 . . H
N1 0.737(2) 0.9641(10) 0.2181(10) 0.082(5) Uani d P 0.50 . . N
O1 0.6613(17) 1.0066(8) 0.3035(8) 0.090(5) Uani d P 0.50 . . O
O2 0.9361(15) 0.5574(7) 0.4831(8) 0.108(5) Uani d P 0.50 . . O
H2A 1.0125 0.5539 0.5130 0.161 Uiso d PR 0.50 . . H
H2B 0.8597 0.5544 0.5027 0.161 Uiso d PR 0.50 . . H

loop_
_atom_site_aniso_label
_atom_site_aniso_U_11
_atom_site_aniso_U_22
_atom_site_aniso_U_33
_atom_site_aniso_U_12
_atom_site_aniso_U_13
_atom_site_aniso_U_23
W1 0.0514(2) 0.0510(2) 0.02597(16) -0.00122(16) 0.00078(12) -0.00632(14)
Pd1 0.0458(3) 0.0396(3) 0.0239(3) -0.0009(3) 0.0009(2) -0.0045(2)
P1 0.0494(11) 0.0514(12) 0.0296(9) 0.0011(9) 0.0019(8) -0.0039(8)
P2 0.0430(10) 0.0398(10) 0.0291(9) -0.0039(8) 0.0041(7) -0.0050(8)
S1 0.0729(14) 0.0548(12) 0.0289(9) 0.0087(10) 0.0009(9) -0.0080(9)
S2 0.0619(12) 0.0569(12) 0.0312(9) 0.0128(10) -0.0020(8) -0.0067(9)
S3 0.0778(17) 0.141(3) 0.0375(12) -0.0344(17) 0.0059(11) -0.0186(14)
S4 0.0789(15) 0.0746(15) 0.0389(11) -0.0089(13) 0.0103(10) 0.0012(11)
C1 0.058(5) 0.077(6) 0.043(5) 0.016(5) 0.000(4) -0.011(4)
C2 0.071(6) 0.116(9) 0.049(5) 0.003(6) 0.007(5) -0.013(6)
C3 0.056(6) 0.126(10) 0.065(6) 0.004(6) 0.016(5) -0.019(6)
C4 0.066(6) 0.127(10) 0.070(7) 0.009(7) 0.015(5) -0.015(7)
C5 0.063(6) 0.120(9) 0.066(6) 0.014(6) 0.003(5) -0.022(6)
C6 0.059(6) 0.122(9) 0.056(6) 0.011(6) 0.012(4) -0.017(6)
C7 0.067(5) 0.054(5) 0.042(4) -0.005(4) 0.001(4) -0.002(4)
C8 0.087(7) 0.060(6) 0.068(6) -0.015(5) -0.006(5) 0.002(5)
C9 0.089(7) 0.072(7) 0.062(6) -0.014(6) 0.001(5) -0.007(5)
C10 0.080(6) 0.060(6) 0.081(7) -0.009(5) 0.005(5) 0.004(5)
C11 0.102(8) 0.061(6) 0.074(6) -0.017(6) 0.010(6) 0.001(5)
C12 0.090(7) 0.058(6) 0.060(6) -0.009(5) 0.011(5) 0.000(5)
C13 0.049(5) 0.064(5) 0.047(5) 0.006(4) 0.013(4) 0.002(4)
C14 0.052(5) 0.063(5) 0.048(5) 0.007(4) 0.017(4) 0.001(4)
C15 0.055(5) 0.069(6) 0.053(5) 0.003(4) 0.014(4) -0.001(4)
C16 0.055(5) 0.067(6) 0.049(5) 0.009(4) 0.021(4) 0.005(4)
C17 0.058(5) 0.067(6) 0.049(5) 0.013(4) 0.010(4) 0.002(4)
C18 0.053(5) 0.066(6) 0.047(5) 0.013(4) 0.013(4) 0.003(4)
C19 0.073(6) 0.047(5) 0.045(4) 0.007(4) 0.011(4) -0.002(4)
C20 0.068(5) 0.046(5) 0.057(5) 0.010(4) 0.007(4) -0.002(4)
C21 0.069(6) 0.054(5) 0.054(5) 0.011(4) 0.010(4) -0.004(4)
C22 0.077(6) 0.046(5) 0.056(5) 0.008(4) 0.012(4) -0.003(4)
C23 0.078(6) 0.043(5) 0.047(4) 0.003(4) 0.007(4) -0.007(4)
C24 0.068(5) 0.046(5) 0.048(4) 0.006(4) 0.006(4) -0.007(4)
C25 0.050(5) 0.062(5) 0.047(4) 0.003(4) -0.009(4) -0.003(4)
C26 0.054(5) 0.068(6) 0.053(5) 0.001(4) -0.004(4) -0.007(4)
C27 0.055(5) 0.062(5) 0.049(5) -0.013(4) 0.000(4) -0.007(4)
C28 0.057(5) 0.063(5) 0.046(5) 0.001(4) -0.001(4) -0.007(4)
C29 0.063(15) 0.089(18) 0.12(2) -0.010(13) 0.002(16) 0.022(16)
C30 0.094(17) 0.098(19) 0.12(2) -0.029(14) -0.004(16) 0.029(17)
C31 0.101(19) 0.100(19) 0.12(2) -0.002(15) 0.026(17) 0.007(15)
N1 0.089(14) 0.080(13) 0.075(12) -0.011(11) 0.010(11) 0.006(10)
O1 0.088(11) 0.098(12) 0.086(10) -0.002(9) 0.025(9) 0.016(9)
O2 0.094(10) 0.098(11) 0.125(13) -0.029(9) -0.004(9) 0.029(9)

loop_
_atom_type_symbol
_atom_type_description
_atom_type_scat_dispersion_real
_atom_type_scat_dispersion_imag
_atom_type_scat_source
C C 0.0033 0.0016 'International Tables Vol C Tables 4.2.6.8 and 6.1.1.4'
H H 0.0000 0.0000 'International Tables Vol C Tables 4.2.6.8 and 6.1.1.4'
N N 0.0061 0.0033 'International Tables Vol C Tables 4.2.6.8 and 6.1.1.4'
O O 0.0106 0.0060 'International Tables Vol C Tables 4.2.6.8 and 6.1.1.4'
S S 0.1246 0.1234 'International Tables Vol C Tables 4.2.6.8 and 6.1.1.4'
P P 0.1023 0.0942 'International Tables Vol C Tables 4.2.6.8 and 6.1.1.4'
Pd Pd -0.9988 1.0072 'International Tables Vol C Tables 4.2.6.8 and 6.1.1.4'
W W -0.8490 6.8722 'International Tables Vol C Tables 4.2.6.8 and 6.1.1.4'

loop_
_geom_angle_atom_site_label_1
_geom_angle_atom_site_label_2
_geom_angle_atom_site_label_3
_geom_angle
_geom_angle_publ_flag
S3 W1 S4 108.09(9) y
S3 W1 S1 110.46(11) y
S4 W1 S1 110.67(9) y
S3 W1 S2 111.23(9) y
S4 W1 S2 112.53(9) y
S1 W1 S2 103.87(7) y
S3 W1 Pd1 123.27(7) y
S4 W1 Pd1 128.63(6) y
S1 W1 Pd1 52.22(5) y
S2 W1 Pd1 51.70(5) y
P1 Pd1 P2 92.87(7) ?
P1 Pd1 S2 175.97(8) ?
P2 Pd1 S2 86.71(6) ?
P1 Pd1 S1 85.01(7) ?
P2 Pd1 S1 176.87(7) ?
S2 Pd1 S1 95.57(7) ?
P1 Pd1 W1 132.37(5) ?
P2 Pd1 W1 134.61(5) ?
S2 Pd1 W1 47.91(5) ?
S1 Pd1 W1 47.71(5) ?
C7 P1 C25 102.9(4) ?
C7 P1 C1 106.3(4) ?
C25 P1 C1 101.0(4) ?
C7 P1 Pd1 112.7(3) ?
C25 P1 Pd1 116.6(3) ?
C1 P1 Pd1 115.7(3) ?
C13 P2 C19 102.3(4) ?
C13 P2 C28 108.7(4) ?
C19 P2 C28 101.2(4) ?
C13 P2 Pd1 112.3(3) ?
C19 P2 Pd1 118.2(2) ?
C28 P2 Pd1 113.0(3) ?
W1 S1 Pd1 80.07(7) y
W1 S2 Pd1 80.40(6) y
C6 C1 C2 122.7(9) ?
C6 C1 P1 115.5(7) ?
C2 C1 P1 121.4(7) ?
C3 C2 C1 120.5(10) ?
C3 C2 H2 119.8 ?
C1 C2 H2 119.8 ?
C4 C3 C2 120.0(10) ?
C4 C3 H3 120.0 ?
C2 C3 H3 120.0 ?
C5 C4 C3 117.7(10) ?
C5 C4 H4 121.1 ?
C3 C4 H4 121.1 ?
C4 C5 C6 122.8(11) ?
C4 C5 H5 118.6 ?
C6 C5 H5 118.6 ?
C1 C6 C5 116.2(10) ?
C1 C6 H6 121.9 ?
C5 C6 H6 121.9 ?
C12 C7 C8 118.8(9) ?
C12 C7 P1 123.6(7) ?
C8 C7 P1 117.5(7) ?
C7 C8 C9 120.5(9) ?
C7 C8 H8 119.7 ?
C9 C8 H8 119.7 ?
C10 C9 C8 117.6(9) ?
C10 C9 H9 121.2 ?
C8 C9 H9 121.2 ?
C9 C10 C11 121.8(9) ?
C9 C10 H10 119.1 ?
C11 C10 H10 119.1 ?
C12 C11 C10 116.3(9) ?
C12 C11 H11 121.8 ?
C10 C11 H11 121.8 ?
C7 C12 C11 124.9(9) ?
C7 C12 H12 117.6 ?
C11 C12 H12 117.6 ?
C18 C13 C14 118.6(7) ?
C18 C13 P2 122.1(7) ?
C14 C13 P2 119.0(6) ?
C15 C14 C13 119.3(7) ?
C15 C14 H14 120.3 ?
C13 C14 H14 120.3 ?
C16 C15 C14 121.2(8) ?
C16 C15 H15 119.4 ?
C14 C15 H15 119.4 ?
C15 C16 C17 122.1(8) ?
C15 C16 H16 118.9 ?
C17 C16 H16 118.9 ?
C16 C17 C18 117.6(8) ?
C16 C17 H17 121.2 ?
C18 C17 H17 121.2 ?
C13 C18 C17 120.8(8) ?
C13 C18 H18 119.6 ?
C17 C18 H18 119.6 ?
C20 C19 C24 118.5(7) ?
C20 C19 P2 120.9(6) ?
C24 C19 P2 120.5(6) ?
C19 C20 C21 117.8(8) ?
C19 C20 H20 121.1 ?
C21 C20 H20 121.1 ?
C22 C21 C20 123.8(8) ?
C22 C21 H21 118.1 ?
C20 C21 H21 118.1 ?
C21 C22 C23 118.6(8) ?
C21 C22 H22 120.7 ?
C23 C22 H22 120.7 ?
C22 C23 C24 120.4(8) ?
C22 C23 H23 119.8 ?
C24 C23 H23 119.8 ?
C23 C24 C19 120.7(8) ?
C23 C24 H24 119.6 ?
C19 C24 H24 119.6 ?
C26 C25 P1 113.4(6) ?
C26 C25 H25A 108.9 ?
P1 C25 H25A 108.9 ?
C26 C25 H25B 108.9 ?
P1 C25 H25B 108.9 ?
H25A C25 H25B 107.7 ?
C27 C26 C25 115.3(7) ?
C27 C26 H26A 108.4 ?
C25 C26 H26A 108.4 ?
C27 C26 H26B 108.4 ?
C25 C26 H26B 108.4 ?
H26A C26 H26B 107.5 ?
C26 C27 C28 117.7(7) ?
C26 C27 H27A 107.9 ?
C28 C27 H27A 107.9 ?
C26 C27 H27B 107.9 ?
C28 C27 H27B 107.9 ?
H27A C27 H27B 107.2 ?
C27 C28 P2 116.6(5) ?
C27 C28 H28A 108.1 ?
P2 C28 H28A 108.1 ?
C27 C28 H28B 108.1 ?
P2 C28 H28B 108.1 ?
H28A C28 H28B 107.3 ?
O1 C29 N1 118(2) ?
O1 C29 H29 120.8 ?
N1 C29 H29 120.8 ?
N1 C30 H30A 112.6 ?
N1 C30 H30B 101.9 ?
H30A C30 H30B 109.5 ?
N1 C30 H30C 113.6 ?
H30A C30 H30C 109.5 ?
H30B C30 H30C 109.5 ?
N1 C31 H31A 119.9 ?
N1 C31 H31B 105.3 ?
H31A C31 H31B 109.5 ?
N1 C31 H31C 102.7 ?
H31A C31 H31C 109.5 ?
H31B C31 H31C 109.5 ?
C31 N1 C30 113(2) ?
C31 N1 C29 111(2) ?
C30 N1 C29 135(2) ?
H2A O2 H2B 109.5 ?

loop_
_geom_bond_atom_site_label_1
_geom_bond_atom_site_label_2
_geom_bond_site_symmetry_2
_geom_bond_distance
_geom_bond_publ_flag
W1 S1 . 2.212(2) y
W1 S2 . 2.2170(18) y
W1 S3 . 2.109(2) y
W1 S4 . 2.136(2) y
Pd1 P1 . 2.301(2) y
Pd1 P2 . 2.3126(18) y
Pd1 S2 . 2.344(2) y
Pd1 S1 . 2.3637(19) y
P1 C7 . 1.806(9) ?
P1 C25 . 1.828(7) ?
P1 C1 . 1.834(9) ?
P2 C13 . 1.797(8) ?
P2 C19 . 1.823(8) ?
P2 C28 . 1.827(7) ?
C1 C6 . 1.341(13) ?
C1 C2 . 1.398(12) ?
C2 C3 . 1.397(12) ?
C2 H2 . 0.9300 ?
C3 C4 . 1.395(13) ?
C3 H3 . 0.9300 ?
C4 C5 . 1.393(14) ?
C4 H4 . 0.9300 ?
C5 C6 . 1.457(12) ?
C5 H5 . 0.9300 ?
C6 H6 . 0.9300 ?
C7 C12 . 1.318(11) ?
C7 C8 . 1.393(11) ?
C8 C9 . 1.396(12) ?
C8 H8 . 0.9300 ?
C9 C10 . 1.392(12) ?
C9 H9 . 0.9300 ?
C10 C11 . 1.395(12) ?
C10 H10 . 0.9300 ?
C11 C12 . 1.373(11) ?
C11 H11 . 0.9300 ?
C12 H12 . 0.9300 ?
C13 C18 . 1.395(10) ?
C13 C14 . 1.396(11) ?
C14 C15 . 1.389(10) ?
C14 H14 . 0.9300 ?
C15 C16 . 1.320(10) ?
C15 H15 . 0.9300 ?
C16 C17 . 1.391(11) ?
C16 H16 . 0.9300 ?
C17 C18 . 1.398(10) ?
C17 H17 . 0.9300 ?
C18 H18 . 0.9300 ?
C19 C20 . 1.389(11) ?
C19 C24 . 1.399(10) ?
C20 C21 . 1.394(10) ?
C20 H20 . 0.9300 ?
C21 C22 . 1.350(11) ?
C21 H21 . 0.9300 ?
C22 C23 . 1.353(11) ?
C22 H22 . 0.9300 ?
C23 C24 . 1.396(10) ?
C23 H23 . 0.9300 ?
C24 H24 . 0.9300 ?
C25 C26 . 1.543(11) ?
C25 H25A . 0.9700 ?
C25 H25B . 0.9700 ?
C26 C27 . 1.485(10) ?
C26 H26A . 0.9700 ?
C26 H26B . 0.9700 ?
C27 C28 . 1.538(10) ?
C27 H27A . 0.9700 ?
C27 H27B . 0.9700 ?
C28 H28A . 0.9700 ?
C28 H28B . 0.9700 ?
C29 O1 . 1.11(3) ?
C29 N1 . 1.32(3) ?
C29 H29 . 0.9300 ?
C30 N1 . 1.27(3) ?
C30 H30A . 0.9601 ?
C30 H30B . 0.9600 ?
C30 H30C . 0.9601 ?
C31 N1 . 1.27(2) ?
C31 H31A . 0.9600 ?
C31 H31B . 0.9600 ?
C31 H31C . 0.9601 ?
O2 H2A . 0.8501 ?
O2 H2B . 0.8501 ?

loop_
_geom_hbond_atom_site_label_D
_geom_hbond_atom_site_label_H
_geom_hbond_atom_site_label_A
_geom_hbond_site_symmetry_A
_geom_hbond_distance_DH
_geom_hbond_distance_HA
_geom_hbond_distance_DA
_geom_hbond_angle_DHA
O2 H2B S4 4_676 0.85 2.32 2.737(16) 110.8
C24 H24 O1 . 0.93 2.48 3.410(17) 178.5
